data_7123204
loop_
_publ_author_name
'Mandal, Sukhendu'
'M, Prabu'
'Bandyopadhyay, Arkamita'
'Mukherjee, Prashanta'
'Nath, Ramesh Chandra'
'Pati, Swapan'

_publ_section_title
;
 Long-Range Ferromagnetism in Nickel Based Hybrid Structure with
 Semiconductor Behavior
;
_journal_name_full 'Chemical Communications'
_journal_paper_doi 10.1039/C8CC09840A
_journal_year 2019
_chemical_formula_sum 'C57 H41 N6 Ni1.5 O10.5'
_chemical_formula_weight 1066.02
_space_group_crystal_system monoclinic
_space_group_IT_number 14
_space_group_name_Hall '-P 2yn'
_space_group_name_H-M_alt 'P 1 21/n 1'
_symmetry_space_group_name_Hall '-P 2yn'
_symmetry_space_group_name_H-M 'P 1 21/n 1'
_atom_sites_solution_hydrogens mixed
_audit_creation_method SHELXL-2014/7
_audit_update_record
;
2018-07-09 deposited with the CCDC.    2019-03-25 downloaded from the CCDC.
;
_cell_angle_alpha 90
_cell_angle_beta 96.7110(10)
_cell_angle_gamma 90
_cell_formula_units_Z 4
_cell_length_a 8.6003(2)
_cell_length_b 18.6486(5)
_cell_length_c 34.7689(9)
_cell_measurement_reflns_used 51299
_cell_measurement_temperature 293(2)
_cell_measurement_theta_max 28.324
_cell_measurement_theta_min 2.359
_cell_volume 5538.2(2)
_computing_cell_refinement 'Bruker SAINT'
_computing_data_collection 'Bruker APEX2'
_computing_data_reduction 'Bruker SAINT'
_computing_molecular_graphics 'Bruker SHELXTL'
_computing_publication_material 'Bruker SHELXTL'
_computing_structure_refinement 'SHELXL-2014/7 (Sheldrick, 2014)'
_computing_structure_solution 'SHELXL-2014 (Sheldrick, 2014)'
_diffrn_ambient_temperature 293(2)
_diffrn_detector_area_resol_mean '\f and \w scans'
_diffrn_measured_fraction_theta_full 0.990
_diffrn_measured_fraction_theta_max 0.986
_diffrn_measurement_device_type 'sealed tube'
_diffrn_measurement_method 'Bruker APEX-II CCD'
_diffrn_radiation_type MoK\a
_diffrn_radiation_wavelength 0.71073
_diffrn_reflns_av_R_equivalents 0.0881
_diffrn_reflns_av_unetI/netI 0.0899
_diffrn_reflns_Laue_measured_fraction_full 0.990
_diffrn_reflns_Laue_measured_fraction_max 0.986
_diffrn_reflns_limit_h_max 11
_diffrn_reflns_limit_h_min -11
_diffrn_reflns_limit_k_max 24
_diffrn_reflns_limit_k_min -24
_diffrn_reflns_limit_l_max 46
_diffrn_reflns_limit_l_min -46
_diffrn_reflns_number 51299
_diffrn_reflns_point_group_measured_fraction_full 0.990
_diffrn_reflns_point_group_measured_fraction_max 0.986
_diffrn_reflns_theta_full 25.242
_diffrn_reflns_theta_max 28.324
_diffrn_reflns_theta_min 2.359
_diffrn_source x-ray
_exptl_absorpt_coefficient_mu 0.577
_exptl_absorpt_correction_T_max 0.972
_exptl_absorpt_correction_T_min 0.946
_exptl_absorpt_correction_type multi-scan
_exptl_absorpt_process_details SADABS
_exptl_crystal_colour cyan
_exptl_crystal_density_diffrn 1.279
_exptl_crystal_description rectangle
_exptl_crystal_F_000 2204
_exptl_crystal_size_max 0.250
_exptl_crystal_size_mid 0.080
_exptl_crystal_size_min 0.050
_refine_diff_density_max 2.189
_refine_diff_density_min -1.567
_refine_diff_density_rms 0.118
_refine_ls_extinction_method none
_refine_ls_goodness_of_fit_ref 0.994
_refine_ls_hydrogen_treatment constr
_refine_ls_matrix_type full
_refine_ls_number_parameters 689
_refine_ls_number_reflns 13628
_refine_ls_number_restraints 0
_refine_ls_restrained_S_all 0.994
_refine_ls_R_factor_all 0.1137
_refine_ls_R_factor_gt 0.0695
_refine_ls_shift/su_max 0.001
_refine_ls_shift/su_mean 0.000
_refine_ls_structure_factor_coef Fsqd
_refine_ls_weighting_details 'w=1/[\s^2^(Fo^2^)+(0.1293P)^2^] where P=(Fo^2^+2Fc^2^)/3'
_refine_ls_weighting_scheme calc
_refine_ls_wR_factor_gt 0.1872
_refine_ls_wR_factor_ref 0.2122
_reflns_Friedel_coverage 0.000
_reflns_number_gt 8406
_reflns_number_total 13628
_reflns_threshold_expression 'I > 2\s(I)'
_cod_data_source_file c8cc09840a2.cif
_cod_data_source_block compound1
_cod_original_formula_sum 'C57 H41 N6 Ni1.50 O10.50'
_cod_database_code 7123204
_shelx_shelxl_version_number 2014/7
_shelx_space_group_comment
;
The symmetry employed for this shelxl refinement is uniquely defined
by the following loop, which should always be used as a source of
symmetry information in preference to the above space-group names.
They are only intended as comments.
;
_shelx_estimated_absorpt_t_min 0.869
_shelx_estimated_absorpt_t_max 0.972

loop_
_space_group_symop_operation_xyz
'x, y, z'
'-x+1/2, y+1/2, -z+1/2'
'-x, -y, -z'
'x-1/2, -y-1/2, z-1/2'

loop_
_atom_site_label
_atom_site_type_symbol
_atom_site_fract_x
_atom_site_fract_y
_atom_site_fract_z
_atom_site_U_iso_or_equiv
_atom_site_adp_type
_atom_site_occupancy
_atom_site_site_symmetry_order
_atom_site_calc_flag
_atom_site_refinement_flags_posn
_atom_site_refinement_flags_adp
_atom_site_refinement_flags_occupancy
Ni1 Ni 0.45511(5) 0.23276(2) 0.22099(2) 0.01980(13) Uani 1 1 d . . .
Ni2 Ni 1.5000 0.0000 0.0000 0.02401(17) Uani 1 2 d S . P
O1 O 0.2903(3) 0.15528(13) 0.20218(7) 0.0288(6) Uani 1 1 d . . .
H1A H 0.2633 0.1327 0.2217 0.043 Uiso 1 1 d R U .
H1B H 0.3298 0.1258 0.1872 0.043 Uiso 1 1 d R U .
O2 O 0.4073(3) 0.28501(12) 0.16889(6) 0.0244(5) Uani 1 1 d . . .
O10 O 0.9643(8) 0.3455(6) 0.38146(17) 0.206(5) Uani 1 1 d G . .
O5 O 1.4539(3) 0.10486(13) -0.01922(8) 0.0328(6) Uani 1 1 d . . .
O6 O 1.6263(3) 0.08205(13) 0.03132(7) 0.0314(6) Uani 1 1 d . . .
O7 O 0.1623(3) 0.24610(18) 0.15222(8) 0.0459(8) Uani 1 1 d . . .
O4 O 0.2936(3) 0.10667(13) 0.27259(7) 0.0302(6) Uani 1 1 d . . .
O3 O 0.5017(3) 0.18031(12) 0.27335(6) 0.0234(5) Uani 1 1 d . . .
O9 O 0.034(2) 0.1940(15) 0.3824(5) 0.49(2) Uani 1 1 d . . .
O8 O 0.6340(10) 0.3359(4) 0.37839(18) 0.152(3) Uani 1 1 d . . .
C1 C 0.0630(5) 0.4692(2) 0.30300(13) 0.0408(10) Uani 1 1 d . . .
H1C H 0.1301 0.5106 0.3086 0.049 Uiso 1 1 calc R U .
H1D H 0.0333 0.4513 0.3273 0.049 Uiso 1 1 calc R U .
C2 C 0.1505(4) 0.4121(2) 0.28393(11) 0.0308(8) Uani 1 1 d . . .
C3 C 0.1462(5) 0.3406(2) 0.29436(12) 0.0339(9) Uani 1 1 d . . .
H3 H 0.0920 0.3269 0.3148 0.041 Uiso 1 1 calc R U .
C4 C 0.2213(5) 0.2896(2) 0.27474(11) 0.0302(8) Uani 1 1 d . . .
H4 H 0.2179 0.2422 0.2829 0.036 Uiso 1 1 calc R U .
C13 C 0.4205(4) 0.13311(17) 0.28795(9) 0.0223(7) Uani 1 1 d . . .
C5 C 0.3019(5) 0.37411(19) 0.23422(11) 0.0301(8) Uani 1 1 d . . .
H5 H 0.3543 0.3862 0.2132 0.036 Uiso 1 1 calc R U .
C6 C 0.2323(5) 0.4279(2) 0.25274(11) 0.0306(8) Uani 1 1 d . . .
H6 H 0.2397 0.4751 0.2445 0.037 Uiso 1 1 calc R U .
C7 C 0.6447(4) 0.33223(19) 0.27725(11) 0.0286(8) Uani 1 1 d . . .
H7 H 0.5928 0.3078 0.2953 0.034 Uiso 1 1 calc R U .
C8 C -0.2658(5) 0.3901(2) 0.28942(12) 0.0346(9) Uani 1 1 d . . .
H8 H -0.2577 0.4043 0.3152 0.041 Uiso 1 1 calc R U .
C9 C -0.1865(4) 0.42771(19) 0.26325(13) 0.0332(9) Uani 1 1 d . . .
C10 C -0.0838(5) 0.4913(2) 0.27639(15) 0.0428(11) Uani 1 1 d . . .
H10A H -0.1439 0.5249 0.2900 0.051 Uiso 1 1 calc R U .
H10B H -0.0526 0.5156 0.2538 0.051 Uiso 1 1 calc R U .
C12 C -0.2941(4) 0.3444(2) 0.21488(11) 0.0298(8) Uani 1 1 d . . .
H12 H -0.3033 0.3292 0.1892 0.036 Uiso 1 1 calc R U .
C11 C -0.2003(5) 0.4031(2) 0.22552(12) 0.0333(9) Uani 1 1 d . . .
H11 H -0.1467 0.4260 0.2073 0.040 Uiso 1 1 calc R U .
C18 C 0.5841(6) 0.1461(2) 0.15913(11) 0.0383(10) Uani 1 1 d . . .
H18 H 0.4826 0.1514 0.1470 0.046 Uiso 1 1 calc R U .
C17 C 0.6943(7) 0.1121(3) 0.13978(13) 0.0594(15) Uani 1 1 d . . .
H17 H 0.6670 0.0958 0.1146 0.071 Uiso 1 1 calc R U .
C16 C 0.8490(6) 0.1020(3) 0.15800(13) 0.0517(12) Uani 1 1 d . . .
C15 C 0.8795(5) 0.1266(2) 0.19529(12) 0.0375(9) Uani 1 1 d . . .
H15 H 0.9780 0.1198 0.2090 0.045 Uiso 1 1 calc R U .
C14 C 0.7640(4) 0.1617(2) 0.21259(11) 0.0298(8) Uani 1 1 d . . .
H14 H 0.7888 0.1789 0.2377 0.036 Uiso 1 1 calc R U .
C19 C 0.9741(9) 0.0710(5) 0.13714(19) 0.103(3) Uani 1 1 d . . .
H19A H 1.0205 0.1109 0.1247 0.124 Uiso 1 1 calc R U .
H19B H 1.0539 0.0534 0.1569 0.124 Uiso 1 1 calc R U .
C20 C 0.9512(10) 0.0186(4) 0.1102(2) 0.097(2) Uani 1 1 d . . .
H20A H 0.8487 0.0238 0.0956 0.116 Uiso 1 1 calc R U .
H20B H 0.9562 -0.0280 0.1227 0.116 Uiso 1 1 calc R U .
C21 C 1.0831(8) 0.0246(8) 0.0821(2) 0.163(6) Uani 1 1 d . . .
C25 C 1.2137(10) -0.0297(5) 0.0938(2) 0.099(2) Uani 1 1 d . . .
H25 H 1.2127 -0.0636 0.1133 0.119 Uiso 1 1 calc R U .
C24 C 1.3370(9) -0.0206(7) 0.07015(18) 0.159(5) Uani 1 1 d . . .
H24 H 1.4358 -0.0365 0.0803 0.191 Uiso 1 1 calc R U .
N4 N 1.3246(4) 0.00776(19) 0.03610(9) 0.0363(8) Uani 1 1 d . . .
C23 C 1.1914(6) 0.0384(3) 0.02455(15) 0.0630(15) Uani 1 1 d . . .
H23 H 1.1764 0.0548 -0.0009 0.076 Uiso 1 1 calc R U .
C22 C 1.0716(7) 0.0485(3) 0.04658(17) 0.0640(15) Uani 1 1 d . . .
H22 H 0.9815 0.0726 0.0362 0.077 Uiso 1 1 calc R U .
C26 C 1.5556(5) 0.12636(19) 0.00781(11) 0.0305(8) Uani 1 1 d . . .
C27 C 1.5921(5) 0.20454(18) 0.01174(11) 0.0298(8) Uani 1 1 d . . .
C28 C 1.6915(6) 0.22910(19) 0.04294(11) 0.0387(10) Uani 1 1 d . . .
H28 H 1.7317 0.1971 0.0621 0.046 Uiso 1 1 calc R U .
C29 C 1.7320(5) 0.3006(2) 0.04605(11) 0.0352(9) Uani 1 1 d . . .
H29 H 1.8005 0.3160 0.0671 0.042 Uiso 1 1 calc R U .
C30 C 1.6721(5) 0.35032(17) 0.01812(10) 0.0264(8) Uani 1 1 d . . .
C31 C 1.5694(5) 0.3251(2) -0.01267(11) 0.0354(9) Uani 1 1 d . . .
H31 H 1.5262 0.3572 -0.0314 0.042 Uiso 1 1 calc R U .
C32 C 1.5297(5) 0.2531(2) -0.01625(11) 0.0338(9) Uani 1 1 d . . .
H32 H 1.4615 0.2373 -0.0373 0.041 Uiso 1 1 calc R U .
C33 C 1.7214(4) 0.42675(18) 0.02142(9) 0.0240(7) Uani 1 1 d . . .
C34 C 1.7804(5) 0.45584(18) 0.05710(9) 0.0255(8) Uani 1 1 d . . .
H34 H 1.7864 0.4271 0.0791 0.031 Uiso 1 1 calc R U .
C35 C 1.8305(4) 0.52682(18) 0.06065(9) 0.0238(7) Uani 1 1 d . . .
C36 C 1.8179(5) 0.56994(18) 0.02785(9) 0.0255(8) Uani 1 1 d . . .
H36 H 1.8488 0.6177 0.0300 0.031 Uiso 1 1 calc R U .
C38 C 1.7132(5) 0.47098(18) -0.01108(9) 0.0257(8) Uani 1 1 d . . .
H38 H 1.6757 0.4522 -0.0352 0.031 Uiso 1 1 calc R U .
C37 C 1.7595(4) 0.54236(18) -0.00836(9) 0.0247(7) Uani 1 1 d . . .
C39 C 0.6037(4) 0.05468(18) 0.40088(9) 0.0244(7) Uani 1 1 d . . .
C40 C 0.5029(5) 0.01276(19) 0.37617(10) 0.0318(9) Uani 1 1 d . . .
H40 H 0.4758 -0.0329 0.3838 0.038 Uiso 1 1 calc R U .
C41 C 0.4424(5) 0.0391(2) 0.33998(10) 0.0321(9) Uani 1 1 d . . .
H41 H 0.3725 0.0113 0.3239 0.039 Uiso 1 1 calc R U .
C42 C 0.4847(4) 0.10579(18) 0.32773(9) 0.0236(7) Uani 1 1 d . . .
C43 C 0.5862(5) 0.14811(19) 0.35229(10) 0.0300(8) Uani 1 1 d . . .
H43 H 0.6156 0.1932 0.3443 0.036 Uiso 1 1 calc R U .
C44 C 0.6429(5) 0.12286(18) 0.38853(10) 0.0291(8) Uani 1 1 d . . .
H44 H 0.7085 0.1518 0.4051 0.035 Uiso 1 1 calc R U .
C45 C 1.7487(5) 0.58821(18) -0.04355(9) 0.0248(7) Uani 1 1 d . . .
C46 C 1.8624(5) 0.63944(19) -0.04863(10) 0.0304(8) Uani 1 1 d . . .
H46 H 1.9466 0.6454 -0.0295 0.036 Uiso 1 1 calc R U .
C47 C 1.8524(5) 0.6817(2) -0.08156(10) 0.0298(8) Uani 1 1 d . . .
H47 H 1.9289 0.7159 -0.0843 0.036 Uiso 1 1 calc R U .
C48 C 0.2713(4) 0.32695(18) 0.11053(10) 0.0242(7) Uani 1 1 d . . .
C49 C 0.3868(5) 0.37701(19) 0.10555(10) 0.0281(8) Uani 1 1 d . . .
H49 H 0.4717 0.3823 0.1245 0.034 Uiso 1 1 calc R U .
C50 C 1.6239(5) 0.5811(2) -0.07263(10) 0.0293(8) Uani 1 1 d . . .
H50 H 1.5462 0.5475 -0.0698 0.035 Uiso 1 1 calc R U .
C51 C 0.2802(4) 0.28192(19) 0.14673(10) 0.0265(8) Uani 1 1 d . . .
C54 C 0.0606(14) 0.0987(7) 0.3762(3) 0.138(4) Uani 1 1 d . . .
C52 C -0.0472(18) 0.0490(9) 0.3159(4) 0.221(8) Uani 1 1 d . . .
C53 C -0.0493(15) 0.1775(8) 0.3250(6) 0.244(10) Uani 1 1 d . . .
C56 C 0.3608(18) 0.2973(11) 0.3952(5) 0.265(10) Uani 1 1 d . . .
C55 C 0.6254(10) 0.3306(4) 0.4136(3) 0.103(3) Uani 1 1 d . . .
C57 C 0.4807(17) 0.2972(7) 0.4661(3) 0.170(5) Uani 1 1 d . . .
N1 N 0.2989(3) 0.30458(15) 0.24462(9) 0.0260(6) Uani 1 1 d . . .
N2 N 0.6277(3) 0.30866(15) 0.23998(8) 0.0239(6) Uani 1 1 d . . .
N3 N 0.6201(4) 0.17198(15) 0.19535(8) 0.0243(6) Uani 1 1 d . . .
N5 N 0.4866(7) 0.3045(4) 0.4258(2) 0.098(2) Uani 1 1 d . . .
N6 N -0.0064(6) 0.1098(3) 0.34010(14) 0.0754(15) Uani 1 1 d . . .
O11 O -0.1468(17) 0.3022(13) 0.1380(3) 0.202(9) Uani 0.5 1 d G . P

loop_
_atom_site_aniso_label
_atom_site_aniso_U_11
_atom_site_aniso_U_22
_atom_site_aniso_U_33
_atom_site_aniso_U_23
_atom_site_aniso_U_13
_atom_site_aniso_U_12
Ni1 0.0224(2) 0.0183(2) 0.0182(2) 0.00621(16) 0.00032(16) -0.00110(17)
Ni2 0.0335(4) 0.0140(3) 0.0255(3) -0.0029(2) 0.0075(3) -0.0017(2)
O1 0.0315(14) 0.0281(13) 0.0257(13) 0.0069(10) -0.0019(11) -0.0074(11)
O2 0.0280(13) 0.0239(12) 0.0206(12) 0.0081(9) -0.0004(10) 0.0010(10)
O10 0.127(6) 0.403(14) 0.081(4) 0.056(6) -0.011(4) -0.143(7)
O5 0.0445(16) 0.0168(12) 0.0348(14) -0.0022(10) -0.0058(12) -0.0037(11)
O6 0.0439(16) 0.0158(12) 0.0333(14) 0.0004(10) -0.0004(12) -0.0010(11)
O7 0.0328(16) 0.060(2) 0.0417(17) 0.0313(15) -0.0099(13) -0.0124(14)
O4 0.0346(15) 0.0288(13) 0.0257(13) 0.0109(10) -0.0026(11) -0.0086(11)
O3 0.0282(13) 0.0216(12) 0.0200(11) 0.0066(9) 0.0011(10) -0.0020(10)
O9 0.289(18) 0.86(5) 0.342(19) -0.33(3) 0.164(15) -0.38(3)
O8 0.228(9) 0.155(6) 0.088(4) 0.012(4) 0.086(5) 0.034(5)
C1 0.036(2) 0.033(2) 0.055(3) -0.0182(19) 0.011(2) -0.0128(18)
C2 0.0242(19) 0.031(2) 0.036(2) -0.0041(16) 0.0002(16) -0.0039(15)
C3 0.030(2) 0.034(2) 0.040(2) 0.0016(17) 0.0123(17) -0.0021(16)
C4 0.030(2) 0.0265(18) 0.035(2) 0.0078(15) 0.0072(16) 0.0005(15)
C13 0.033(2) 0.0164(15) 0.0170(15) 0.0030(12) 0.0013(14) 0.0040(14)
C5 0.031(2) 0.0267(18) 0.0328(19) 0.0097(15) 0.0044(16) 0.0027(15)
C6 0.032(2) 0.0224(18) 0.036(2) 0.0044(15) -0.0001(16) 0.0005(15)
C7 0.030(2) 0.0245(18) 0.0311(19) -0.0016(14) 0.0030(16) -0.0052(15)
C8 0.034(2) 0.0278(19) 0.042(2) -0.0094(17) 0.0064(18) -0.0019(16)
C9 0.0252(19) 0.0153(16) 0.059(3) -0.0038(16) 0.0044(18) 0.0014(14)
C10 0.032(2) 0.0187(18) 0.079(3) -0.0129(19) 0.011(2) -0.0002(16)
C12 0.029(2) 0.0300(19) 0.0307(19) 0.0068(15) 0.0038(16) -0.0002(15)
C11 0.031(2) 0.0236(18) 0.046(2) 0.0106(16) 0.0093(17) -0.0027(15)
C18 0.051(3) 0.033(2) 0.028(2) -0.0037(16) -0.0052(18) 0.0128(19)
C17 0.082(4) 0.068(3) 0.027(2) -0.014(2) -0.003(2) 0.033(3)
C16 0.059(3) 0.058(3) 0.039(2) -0.012(2) 0.015(2) 0.019(2)
C15 0.027(2) 0.046(2) 0.040(2) -0.0023(19) 0.0075(17) -0.0007(17)
C14 0.028(2) 0.0305(19) 0.031(2) -0.0026(15) 0.0048(16) -0.0015(15)
C19 0.110(6) 0.142(7) 0.062(4) -0.032(4) 0.025(4) 0.065(5)
C20 0.095(6) 0.084(5) 0.114(6) -0.018(5) 0.023(5) -0.022(4)
C21 0.051(4) 0.392(17) 0.047(4) -0.066(7) 0.007(3) 0.056(7)
C25 0.093(6) 0.132(7) 0.076(5) 0.012(5) 0.030(4) 0.004(5)
C24 0.055(4) 0.389(17) 0.036(3) 0.043(6) 0.016(3) 0.064(7)
N4 0.040(2) 0.044(2) 0.0259(16) -0.0064(14) 0.0082(14) 0.0034(16)
C23 0.054(3) 0.090(4) 0.048(3) 0.018(3) 0.021(2) 0.027(3)
C22 0.050(3) 0.082(4) 0.062(3) -0.004(3) 0.017(3) 0.020(3)
C26 0.042(2) 0.0201(17) 0.0292(19) 0.0010(14) 0.0014(17) 0.0011(16)
C27 0.041(2) 0.0174(16) 0.0297(19) 0.0016(14) -0.0037(16) -0.0033(15)
C28 0.061(3) 0.0172(17) 0.034(2) 0.0049(15) -0.011(2) -0.0019(18)
C29 0.052(3) 0.0236(18) 0.0257(18) 0.0039(15) -0.0130(18) -0.0086(17)
C30 0.043(2) 0.0151(15) 0.0205(16) -0.0003(13) -0.0004(15) -0.0029(15)
C31 0.055(3) 0.0234(18) 0.0246(18) 0.0040(14) -0.0105(18) -0.0037(17)
C32 0.047(2) 0.0228(18) 0.0286(19) -0.0012(15) -0.0079(17) -0.0086(17)
C33 0.035(2) 0.0183(16) 0.0177(16) 0.0003(12) -0.0006(14) -0.0010(14)
C34 0.041(2) 0.0181(16) 0.0170(16) 0.0041(12) 0.0001(15) -0.0025(15)
C35 0.035(2) 0.0184(16) 0.0173(16) -0.0024(12) -0.0001(14) -0.0013(14)
C36 0.044(2) 0.0150(15) 0.0176(16) 0.0010(12) 0.0024(15) -0.0031(15)
C38 0.040(2) 0.0214(17) 0.0149(15) -0.0008(13) -0.0020(14) -0.0003(15)
C37 0.035(2) 0.0215(16) 0.0168(15) 0.0024(13) 0.0002(14) -0.0003(14)
C39 0.036(2) 0.0197(16) 0.0169(15) 0.0009(12) 0.0018(14) 0.0038(14)
C40 0.052(3) 0.0191(17) 0.0228(17) 0.0056(14) -0.0029(17) -0.0060(16)
C41 0.050(2) 0.0249(18) 0.0197(17) 0.0064(14) -0.0049(16) -0.0090(17)
C42 0.033(2) 0.0190(16) 0.0184(16) 0.0019(12) 0.0030(14) 0.0004(14)
C43 0.047(2) 0.0184(16) 0.0237(17) 0.0048(14) 0.0006(16) -0.0022(16)
C44 0.045(2) 0.0202(17) 0.0204(16) 0.0007(13) -0.0037(16) -0.0033(16)
C45 0.037(2) 0.0196(16) 0.0172(16) 0.0012(12) 0.0018(14) -0.0005(14)
C46 0.039(2) 0.0271(18) 0.0223(17) 0.0052(14) -0.0076(16) -0.0084(16)
C47 0.039(2) 0.0267(18) 0.0226(17) 0.0082(14) -0.0022(16) -0.0079(16)
C48 0.0295(19) 0.0220(17) 0.0209(16) 0.0062(13) 0.0025(14) 0.0027(14)
C49 0.032(2) 0.0293(18) 0.0211(17) 0.0051(14) -0.0044(15) -0.0050(15)
C50 0.036(2) 0.0290(19) 0.0216(17) 0.0069(14) -0.0038(15) -0.0056(16)
C51 0.0292(19) 0.0282(18) 0.0214(17) 0.0109(14) -0.0008(15) 0.0001(15)
C54 0.143(9) 0.191(11) 0.077(6) -0.003(6) 0.000(6) -0.002(8)
C52 0.227(15) 0.298(19) 0.146(10) -0.138(12) 0.065(10) -0.122(14)
C53 0.110(9) 0.200(14) 0.43(3) 0.194(17) 0.073(12) 0.002(9)
C56 0.134(13) 0.36(3) 0.275(19) -0.133(18) -0.082(13) 0.005(14)
C55 0.084(6) 0.078(5) 0.153(8) 0.002(5) 0.032(5) 0.012(4)
C57 0.237(15) 0.148(10) 0.146(10) 0.000(8) 0.109(10) -0.017(9)
N1 0.0245(16) 0.0222(15) 0.0311(16) 0.0067(12) 0.0018(13) 0.0019(12)
N2 0.0263(16) 0.0200(14) 0.0253(15) 0.0046(11) 0.0022(12) 0.0002(12)
N3 0.0314(17) 0.0194(14) 0.0224(14) 0.0043(11) 0.0048(12) -0.0009(12)
N5 0.072(4) 0.123(5) 0.106(5) -0.027(4) 0.039(4) 0.000(4)
N6 0.065(3) 0.108(4) 0.052(3) 0.026(3) 0.001(2) -0.014(3)
O11 0.115(11) 0.41(3) 0.078(8) 0.031(12) 0.009(7) 0.091(14)

loop_
_atom_type_symbol
_atom_type_description
_atom_type_scat_dispersion_real
_atom_type_scat_dispersion_imag
_atom_type_scat_source
C C 0.0033 0.0016 'International Tables Vol C Tables 4.2.6.8 and 6.1.1.4'
H H 0.0000 0.0000 'International Tables Vol C Tables 4.2.6.8 and 6.1.1.4'
N N 0.0061 0.0033 'International Tables Vol C Tables 4.2.6.8 and 6.1.1.4'
O O 0.0106 0.0060 'International Tables Vol C Tables 4.2.6.8 and 6.1.1.4'
Ni Ni 0.3393 1.1124 'International Tables Vol C Tables 4.2.6.8 and 6.1.1.4'

loop_
_geom_angle_atom_site_label_1
_geom_angle_atom_site_label_2
_geom_angle_atom_site_label_3
_geom_angle
_geom_angle_site_symmetry_1
_geom_angle_site_symmetry_3
O2 Ni1 O3 179.65(10) . .
O2 Ni1 O1 89.62(10) . .
O3 Ni1 O1 90.17(9) . .
O2 Ni1 N3 87.55(10) . .
O3 Ni1 N3 92.73(10) . .
O1 Ni1 N3 87.76(11) . .
O2 Ni1 N2 91.08(10) . .
O3 Ni1 N2 89.14(10) . .
O1 Ni1 N2 178.14(11) . .
N3 Ni1 N2 90.54(12) . .
O2 Ni1 N1 88.38(10) . .
O3 Ni1 N1 91.36(10) . .
O1 Ni1 N1 96.95(11) . .
N3 Ni1 N1 173.75(11) . .
N2 Ni1 N1 84.79(11) . .
N4 Ni2 N4 180.0 3_855 .
N4 Ni2 O5 90.24(13) 3_855 3_855
N4 Ni2 O5 89.76(13) . 3_855
N4 Ni2 O5 89.76(13) 3_855 .
N4 Ni2 O5 90.24(13) . .
O5 Ni2 O5 180.00(14) 3_855 .
N4 Ni2 O6 90.23(12) 3_855 3_855
N4 Ni2 O6 89.77(12) . 3_855
O5 Ni2 O6 63.40(10) 3_855 3_855
O5 Ni2 O6 116.60(10) . 3_855
N4 Ni2 O6 89.77(12) 3_855 .
N4 Ni2 O6 90.23(12) . .
O5 Ni2 O6 116.60(10) 3_855 .
O5 Ni2 O6 63.40(10) . .
O6 Ni2 O6 180.0 3_855 .
N4 Ni2 C26 89.29(14) 3_855 .
N4 Ni2 C26 90.71(14) . .
O5 Ni2 C26 148.23(11) 3_855 .
O5 Ni2 C26 31.77(11) . .
O6 Ni2 C26 148.37(11) 3_855 .
O6 Ni2 C26 31.63(11) . .
N4 Ni2 C26 90.71(14) 3_855 3_855
N4 Ni2 C26 89.29(14) . 3_855
O5 Ni2 C26 31.77(11) 3_855 3_855
O5 Ni2 C26 148.23(11) . 3_855
O6 Ni2 C26 31.63(11) 3_855 3_855
O6 Ni2 C26 148.37(11) . 3_855
C26 Ni2 C26 180.0 . 3_855
Ni1 O1 H1A 109.5 . .
Ni1 O1 H1B 109.5 . .
H1A O1 H1B 109.3 . .
C51 O2 Ni1 125.8(2) . .
C26 O5 Ni2 88.3(2) . .
C26 O6 Ni2 87.7(2) . .
C13 O3 Ni1 128.6(2) . .
C2 C1 C10 110.1(3) . .
C2 C1 H1C 109.6 . .
C10 C1 H1C 109.6 . .
C2 C1 H1D 109.6 . .
C10 C1 H1D 109.6 . .
H1C C1 H1D 108.1 . .
C3 C2 C6 116.1(4) . .
C3 C2 C1 122.5(4) . .
C6 C2 C1 121.3(4) . .
C4 C3 C2 120.5(4) . .
C4 C3 H3 119.7 . .
C2 C3 H3 119.7 . .
N1 C4 C3 123.5(3) . .
N1 C4 H4 118.3 . .
C3 C4 H4 118.3 . .
O4 C13 O3 126.4(3) . .
O4 C13 C42 117.4(3) . .
O3 C13 C42 116.1(3) . .
N1 C5 C6 123.9(4) . .
N1 C5 H5 118.1 . .
C6 C5 H5 118.1 . .
C5 C6 C2 120.0(3) . .
C5 C6 H6 120.0 . .
C2 C6 H6 120.0 . .
N2 C7 C8 123.1(4) . 1_655
N2 C7 H7 118.5 . .
C8 C7 H7 118.5 1_655 .
C7 C8 C9 119.9(4) 1_455 .
C7 C8 H8 120.0 1_455 .
C9 C8 H8 120.0 . .
C11 C9 C8 117.4(3) . .
C11 C9 C10 121.9(4) . .
C8 C9 C10 120.7(4) . .
C9 C10 C1 112.4(3) . .
C9 C10 H10A 109.1 . .
C1 C10 H10A 109.1 . .
C9 C10 H10B 109.1 . .
C1 C10 H10B 109.1 . .
H10A C10 H10B 107.8 . .
N2 C12 C11 122.7(4) 1_455 .
N2 C12 H12 118.6 1_455 .
C11 C12 H12 118.6 . .
C9 C11 C12 119.9(4) . .
C9 C11 H11 120.0 . .
C12 C11 H11 120.0 . .
N3 C18 C17 121.6(4) . .
N3 C18 H18 119.2 . .
C17 C18 H18 119.2 . .
C18 C17 C16 120.4(4) . .
C18 C17 H17 119.8 . .
C16 C17 H17 119.8 . .
C15 C16 C17 116.3(4) . .
C15 C16 C19 121.5(5) . .
C17 C16 C19 122.0(5) . .
C16 C15 C14 120.1(4) . .
C16 C15 H15 120.0 . .
C14 C15 H15 120.0 . .
N3 C14 C15 123.5(4) . .
N3 C14 H14 118.2 . .
C15 C14 H14 118.2 . .
C20 C19 C16 124.4(8) . .
C20 C19 H19A 106.2 . .
C16 C19 H19A 106.2 . .
C20 C19 H19B 106.2 . .
C16 C19 H19B 106.2 . .
H19A C19 H19B 106.4 . .
C19 C20 C21 108.6(7) . .
C19 C20 H20A 110.0 . .
C21 C20 H20A 110.0 . .
C19 C20 H20B 110.0 . .
C21 C20 H20B 110.0 . .
H20A C20 H20B 108.4 . .
C22 C21 C25 116.6(5) . .
C22 C21 C20 128.8(7) . .
C25 C21 C20 110.3(9) . .
C24 C25 C21 109.9(8) . .
C24 C25 H25 125.0 . .
C21 C25 H25 125.0 . .
N4 C24 C25 126.2(6) . .
N4 C24 H24 116.9 . .
C25 C24 H24 116.9 . .
C24 N4 C23 116.0(5) . .
C24 N4 Ni2 122.6(4) . .
C23 N4 Ni2 121.3(3) . .
N4 C23 C22 125.6(5) . .
N4 C23 H23 117.2 . .
C22 C23 H23 117.2 . .
C21 C22 C23 120.2(6) . .
C21 C22 H22 119.9 . .
C23 C22 H22 119.9 . .
O6 C26 O5 120.5(3) . .
O6 C26 C27 119.8(3) . .
O5 C26 C27 119.6(3) . .
O6 C26 Ni2 60.63(18) . .
O5 C26 Ni2 59.92(18) . .
C27 C26 Ni2 178.6(3) . .
C28 C27 C32 119.2(3) . .
C28 C27 C26 120.0(3) . .
C32 C27 C26 120.7(3) . .
C27 C28 C29 120.7(3) . .
C27 C28 H28 119.6 . .
C29 C28 H28 119.6 . .
C28 C29 C30 121.2(3) . .
C28 C29 H29 119.4 . .
C30 C29 H29 119.4 . .
C31 C30 C29 117.4(3) . .
C31 C30 C33 122.3(3) . .
C29 C30 C33 120.3(3) . .
C32 C31 C30 121.7(3) . .
C32 C31 H31 119.2 . .
C30 C31 H31 119.2 . .
C31 C32 C27 119.8(3) . .
C31 C32 H32 120.1 . .
C27 C32 H32 120.1 . .
C38 C33 C34 118.0(3) . .
C38 C33 C30 121.2(3) . .
C34 C33 C30 120.8(3) . .
C35 C34 C33 121.7(3) . .
C35 C34 H34 119.2 . .
C33 C34 H34 119.2 . .
C36 C35 C34 118.9(3) . .
C36 C35 C39 121.5(3) . 2_755
C34 C35 C39 119.6(3) . 2_755
C35 C36 C37 120.8(3) . .
C35 C36 H36 119.6 . .
C37 C36 H36 119.6 . .
C37 C38 C33 121.6(3) . .
C37 C38 H38 119.2 . .
C33 C38 H38 119.2 . .
C38 C37 C36 118.9(3) . .
C38 C37 C45 120.3(3) . .
C36 C37 C45 120.7(3) . .
C40 C39 C44 118.6(3) . .
C40 C39 C35 120.4(3) . 2_745
C44 C39 C35 121.0(3) . 2_745
C39 C40 C41 120.0(3) . .
C39 C40 H40 120.0 . .
C41 C40 H40 120.0 . .
C42 C41 C40 120.9(3) . .
C42 C41 H41 119.6 . .
C40 C41 H41 119.6 . .
C41 C42 C43 119.4(3) . .
C41 C42 C13 120.3(3) . .
C43 C42 C13 120.3(3) . .
C44 C43 C42 119.7(3) . .
C44 C43 H43 120.1 . .
C42 C43 H43 120.1 . .
C43 C44 C39 121.3(3) . .
C43 C44 H44 119.4 . .
C39 C44 H44 119.4 . .
C50 C45 C46 117.8(3) . .
C50 C45 C37 120.7(3) . .
C46 C45 C37 121.4(3) . .
C47 C46 C45 121.2(3) . .
C47 C46 H46 119.4 . .
C45 C46 H46 119.4 . .
C46 C47 C48 120.3(3) . 3_765
C46 C47 H47 119.9 . .
C48 C47 H47 119.9 3_765 .
C47 C48 C49 119.1(3) 3_765 .
C47 C48 C51 120.2(3) 3_765 .
C49 C48 C51 120.7(3) . .
C50 C49 C48 120.3(3) 3_765 .
C50 C49 H49 119.8 3_765 .
C48 C49 H49 119.8 . .
C49 C50 C45 121.3(3) 3_765 .
C49 C50 H50 119.4 3_765 .
C45 C50 H50 119.4 . .
O7 C51 O2 126.3(3) . .
O7 C51 C48 117.6(3) . .
O2 C51 C48 116.1(3) . .
N6 C54 O9 85.0(9) . .
O8 C55 N5 118.6(9) . .
C4 N1 C5 116.0(3) . .
C4 N1 Ni1 124.5(2) . .
C5 N1 Ni1 118.0(2) . .
C12 N2 C7 116.9(3) 1_655 .
C12 N2 Ni1 121.4(2) 1_655 .
C7 N2 Ni1 120.7(2) . .
C14 N3 C18 118.1(3) . .
C14 N3 Ni1 122.0(2) . .
C18 N3 Ni1 119.8(3) . .
C55 N5 C57 117.6(9) . .
C55 N5 C56 113.8(11) . .
C57 N5 C56 128.0(11) . .
C54 N6 C53 123.9(12) . .
C54 N6 C52 118.7(10) . .
C53 N6 C52 117.2(12) . .

loop_
_geom_bond_atom_site_label_1
_geom_bond_atom_site_label_2
_geom_bond_distance
_geom_bond_site_symmetry_2
Ni1 O2 2.056(2) .
Ni1 O3 2.064(2) .
Ni1 O1 2.075(2) .
Ni1 N3 2.095(3) .
Ni1 N2 2.101(3) .
Ni1 N1 2.129(3) .
Ni2 N4 2.077(3) 3_855
Ni2 N4 2.077(3) .
Ni2 O5 2.089(2) 3_855
Ni2 O5 2.089(2) .
Ni2 O6 2.105(2) 3_855
Ni2 O6 2.105(2) .
Ni2 C26 2.413(4) .
Ni2 C26 2.413(4) 3_855
O1 H1A 0.8529 .
O1 H1B 0.8534 .
O2 C51 1.263(4) .
O5 C26 1.271(4) .
O6 C26 1.267(4) .
O7 C51 1.248(5) .
O4 C13 1.258(4) .
O3 C13 1.266(4) .
O9 C54 1.81(3) .
O8 C55 1.240(10) .
C1 C2 1.502(6) .
C1 C10 1.532(6) .
C1 H1C 0.9700 .
C1 H1D 0.9700 .
C2 C3 1.384(5) .
C2 C6 1.392(6) .
C3 C4 1.375(6) .
C3 H3 0.9300 .
C4 N1 1.335(5) .
C4 H4 0.9300 .
C13 C42 1.517(4) .
C5 N1 1.347(4) .
C5 C6 1.367(5) .
C5 H5 0.9300 .
C6 H6 0.9300 .
C7 N2 1.360(5) .
C7 C8 1.364(5) 1_655
C7 H7 0.9300 .
C8 C7 1.364(5) 1_455
C8 C9 1.389(6) .
C8 H8 0.9300 .
C9 C11 1.381(6) .
C9 C10 1.517(5) .
C10 H10A 0.9700 .
C10 H10B 0.9700 .
C12 N2 1.340(5) 1_455
C12 C11 1.385(5) .
C12 H12 0.9300 .
C11 H11 0.9300 .
C18 N3 1.350(5) .
C18 C17 1.379(7) .
C18 H18 0.9300 .
C17 C16 1.417(7) .
C17 H17 0.9300 .
C16 C15 1.372(6) .
C16 C19 1.483(7) .
C15 C14 1.384(6) .
C15 H15 0.9300 .
C14 N3 1.325(5) .
C14 H14 0.9300 .
C19 C20 1.352(9) .
C19 H19A 0.9700 .
C19 H19B 0.9700 .
C20 C21 1.585(11) .
C20 H20A 0.9700 .
C20 H20B 0.9700 .
C21 C22 1.307(11) .
C21 C25 1.531(13) .
C25 C24 1.425(10) .
C25 H25 0.9300 .
C24 N4 1.290(8) .
C24 H24 0.9300 .
N4 C23 1.301(6) .
C23 C22 1.367(7) .
C23 H23 0.9300 .
C22 H22 0.9300 .
C26 C27 1.494(5) .
C27 C28 1.379(5) .
C27 C32 1.390(5) .
C28 C29 1.379(5) .
C28 H28 0.9300 .
C29 C30 1.397(5) .
C29 H29 0.9300 .
C30 C31 1.388(5) .
C30 C33 1.488(5) .
C31 C32 1.388(5) .
C31 H31 0.9300 .
C32 H32 0.9300 .
C33 C38 1.394(5) .
C33 C34 1.394(5) .
C34 C35 1.393(5) .
C34 H34 0.9300 .
C35 C36 1.389(5) .
C35 C39 1.484(4) 2_755
C36 C37 1.398(4) .
C36 H36 0.9300 .
C38 C37 1.390(5) .
C38 H38 0.9300 .
C37 C45 1.487(5) .
C39 C40 1.388(5) .
C39 C44 1.396(5) .
C39 C35 1.484(4) 2_745
C40 C41 1.394(5) .
C40 H40 0.9300 .
C41 C42 1.377(5) .
C41 H41 0.9300 .
C42 C43 1.392(5) .
C43 C44 1.380(5) .
C43 H43 0.9300 .
C44 H44 0.9300 .
C45 C50 1.393(5) .
C45 C46 1.393(5) .
C46 C47 1.384(5) .
C46 H46 0.9300 .
C47 C48 1.386(5) 3_765
C47 H47 0.9300 .
C48 C47 1.386(5) 3_765
C48 C49 1.389(5) .
C48 C51 1.508(4) .
C49 C50 1.380(5) 3_765
C49 H49 0.9300 .
C50 C49 1.380(5) 3_765
C50 H50 0.9300 .
C54 N6 1.335(10) .
C52 N6 1.431(12) .
C53 N6 1.402(13) .
C56 N5 1.433(13) .
C55 N5 1.400(10) .
C57 N5 1.412(12) .
N2 C12 1.340(5) 1_655
